data_4350403
loop_
_publ_author_name
'Manna, Subal Chandra'
'Zangrando, Ennio'
'Bencini, Alessandro'
'Benelli, Cristiano'
'Chaudhuri, Nirmalendu Ray'

_publ_section_title
;
 Syntheses, crystal structures, and magnetic properties of
 [Ln(III)2(Succinate)3(H2O)2].0.5H2O [Ln = Pr, Nd, Sm, Eu, Gd, and Dy]
 polymeric networks: unusual ferromagnetic coupling in Gd derivative.
;
_journal_issue 22
_journal_name_full 'Inorganic chemistry'
_journal_page_first 9114
_journal_page_last 9122
_journal_paper_doi 10.1021/ic060807d
_journal_volume 45
_journal_year 2006
_chemical_formula_moiety 'C12 H16 O14 Pr2, 0.5(H2 O)'
_chemical_formula_sum 'C12 H17 O14.5 Pr2'
_chemical_formula_weight 675.08
_chemical_name_systematic
;
 (tris-succinate)-bis(aquo-praseodymium(III)) hemihydrated
;
_space_group_IT_number 15
_space_group_name_Hall '-I 2ya'
_space_group_name_H-M_alt 'I 1 2/a 1'
_symmetry_cell_setting monoclinic
_symmetry_space_group_name_H-M 'I 1 2/a 1'
_atom_sites_solution_hydrogens geom
_atom_sites_solution_primary direct
_atom_sites_solution_secondary difmap
_audit_creation_method SHELXL-97
_cell_angle_alpha 90.00
_cell_angle_beta 102.05(2)
_cell_angle_gamma 90.00
_cell_formula_units_Z 4
_cell_length_a 14.015(3)
_cell_length_b 7.944(2)
_cell_length_c 17.615(4)
_cell_measurement_temperature 293(2)
_cell_volume 1918.0(8)
_computing_cell_refinement 'Denzo-Scalepack (Macromol. Crystall., 1997)'
_computing_data_collection 'Nonius Xpress'
_computing_data_reduction 'Denzo-Scalepack (Macromol. Crystall., 1997)'
_computing_molecular_graphics 'Ortep3/windows (Farrugia,1997)'
_computing_publication_material 'Wingx 1.64.05 (Farrugia, 1999)'
_computing_structure_refinement 'SHELX97 (Sheldrick, 1998)'
_computing_structure_solution 'SHELX97 (Sheldrick, 1998)'
_diffrn_ambient_temperature 293(2)
_diffrn_measured_fraction_theta_full 0.942
_diffrn_measured_fraction_theta_max 0.942
_diffrn_measurement_device_type 'image plate dip1030'
_diffrn_measurement_method 'laser scanner'
_diffrn_radiation_monochromator graphite
_diffrn_radiation_source 'fine-focus sealed tube'
_diffrn_radiation_type Mok\a
_diffrn_radiation_wavelength 0.71073
_diffrn_reflns_av_R_equivalents 0.0228
_diffrn_reflns_av_sigmaI/netI 0.0296
_diffrn_reflns_limit_h_max 20
_diffrn_reflns_limit_h_min -20
_diffrn_reflns_limit_k_max 10
_diffrn_reflns_limit_k_min -10
_diffrn_reflns_limit_l_max 25
_diffrn_reflns_limit_l_min -25
_diffrn_reflns_number 12098
_diffrn_reflns_theta_full 31.09
_diffrn_reflns_theta_max 31.09
_diffrn_reflns_theta_min 2.96
_diffrn_source 'Enraf Nonius FR590'
_exptl_absorpt_coefficient_mu 5.093
_exptl_absorpt_correction_T_max 0.3439
_exptl_absorpt_correction_T_min 0.1952
_exptl_absorpt_correction_type refdelf
_exptl_absorpt_process_details
;
Parkin S,Moezzi B & Hope H, (1995) J. Appl. Cryst. 28, 53-56
Cubic fit to sin(theta)/lambda - 24 parameters
;
_exptl_crystal_colour 'pale yellow'
_exptl_crystal_density_diffrn 2.338
_exptl_crystal_density_method 'not measured'
_exptl_crystal_description prism
_exptl_crystal_F_000 1292
_exptl_crystal_size_max 0.45
_exptl_crystal_size_mid 0.15
_exptl_crystal_size_min 0.15
_refine_diff_density_max 1.438
_refine_diff_density_min -0.663
_refine_diff_density_rms 0.237
_refine_ls_extinction_method none
_refine_ls_goodness_of_fit_ref 1.149
_refine_ls_hydrogen_treatment mixed
_refine_ls_matrix_type full
_refine_ls_number_parameters 141
_refine_ls_number_reflns 2903
_refine_ls_number_restraints 5
_refine_ls_restrained_S_all 1.148
_refine_ls_R_factor_all 0.0342
_refine_ls_R_factor_gt 0.0304
_refine_ls_shift/su_max 0.001
_refine_ls_shift/su_mean 0.000
_refine_ls_structure_factor_coef Fsqd
_refine_ls_weighting_details 'calc w=1/[\s^2^(Fo^2^)+(0.0542P)^2^] where P=(Fo^2^+2Fc^2^)/3'
_refine_ls_weighting_scheme calc
_refine_ls_wR_factor_gt 0.0894
_refine_ls_wR_factor_ref 0.0911
_reflns_number_gt 2519
_reflns_number_total 2903
_reflns_threshold_expression >2sigma(I)
_cod_data_source_file ic060807dsi20060511_082202.cif
_cod_data_source_block Conplex_1_IND-347
_cod_original_cell_volume 1917.9(8)
_cod_original_sg_symbol_H-M 'I 2/a'
_cod_original_formula_sum 'C12 H17 O14.50 Pr2'
_cod_database_code 4350403

loop_
_symmetry_equiv_pos_as_xyz
'x, y, z'
'-x+1/2, y, -z'
'x+1/2, y+1/2, z+1/2'
'-x+1, y+1/2, -z+1/2'
'-x, -y, -z'
'x-1/2, -y, z'
'-x+1/2, -y+1/2, -z+1/2'
'x, -y+1/2, z+1/2'

loop_
_atom_site_label
_atom_site_type_symbol
_atom_site_fract_x
_atom_site_fract_y
_atom_site_fract_z
_atom_site_U_iso_or_equiv
_atom_site_adp_type
_atom_site_occupancy
_atom_site_symmetry_multiplicity
_atom_site_calc_flag
_atom_site_refinement_flags
Pr Pr 0.461103(12) 0.21555(2) 0.231188(10) 0.02834(8) Uani 1 1 d .
O1W O 0.31388(19) 0.3902(4) 0.16520(18) 0.0422(6) Uani 1 1 d D
H1A H 0.257(2) 0.356(6) 0.167(3) 0.063 Uiso 1 1 d D
H1B H 0.318(3) 0.491(3) 0.178(3) 0.063 Uiso 1 1 d D
O1 O 0.6338(2) 0.2410(4) 0.30476(19) 0.0417(6) Uani 1 1 d .
O2 O 0.66374(19) 0.5181(3) 0.31967(19) 0.0447(6) Uani 1 1 d .
O3 O 0.8572(2) 0.7324(3) 0.33224(18) 0.0394(6) Uani 1 1 d .
O4 O 0.94747(18) 0.5174(3) 0.31407(15) 0.0376(5) Uani 1 1 d .
C1 C 0.6878(2) 0.3667(4) 0.3307(2) 0.0346(7) Uani 1 1 d .
C2 C 0.7889(3) 0.3284(5) 0.3782(2) 0.0369(7) Uani 1 1 d .
H2A H 0.8248 0.2655 0.3461 0.044 Uiso 1 1 calc R
H2B H 0.7823 0.2569 0.4214 0.044 Uiso 1 1 calc R
C3 C 0.8489(2) 0.4850(5) 0.4103(2) 0.0363(7) Uani 1 1 d .
H3A H 0.8089 0.5581 0.4349 0.044 Uiso 1 1 calc R
H3B H 0.9045 0.4498 0.4497 0.044 Uiso 1 1 calc R
C4 C 0.8850(2) 0.5833(4) 0.34877(19) 0.0312(6) Uani 1 1 d .
O6 O 0.48563(19) -0.0172(3) 0.32658(14) 0.0355(5) Uani 1 1 d .
O5 O 0.5278(2) -0.2247(3) 0.40841(16) 0.0392(6) Uani 1 1 d .
C5 C 0.5031(2) -0.0750(4) 0.3966(2) 0.0336(6) Uani 1 1 d .
C6 C 0.4928(3) 0.0414(5) 0.4612(2) 0.0431(8) Uani 1 1 d .
H6A H 0.5399 0.1318 0.4639 0.052 Uiso 1 1 calc R
H6B H 0.4282 0.0912 0.4493 0.052 Uiso 1 1 calc R
O2W O 0.2500 0.4906(11) 0.0000 0.0478(18) Uani 0.50 2 d SPD
H2 H 0.262(8) 0.425(4) 0.0379(6) 0.072 Uiso 0.50 1 d PD

loop_
_atom_site_aniso_label
_atom_site_aniso_U_11
_atom_site_aniso_U_22
_atom_site_aniso_U_33
_atom_site_aniso_U_23
_atom_site_aniso_U_13
_atom_site_aniso_U_12
Pr 0.02699(11) 0.02796(14) 0.02966(12) 0.00054(5) 0.00495(7) 0.00008(5)
O1W 0.0300(12) 0.0399(14) 0.0554(18) 0.0034(12) 0.0062(12) 0.0001(10)
O1 0.0304(13) 0.0373(12) 0.0514(18) 0.0000(12) -0.0051(12) -0.0018(10)
O2 0.0344(13) 0.0348(13) 0.0596(18) 0.0055(12) -0.0021(12) 0.0059(10)
O3 0.0362(13) 0.0352(13) 0.0512(17) -0.0006(11) 0.0190(12) 0.0006(10)
O4 0.0370(12) 0.0402(13) 0.0388(13) 0.0043(10) 0.0151(11) 0.0061(10)
C1 0.0294(15) 0.0396(18) 0.0330(17) 0.0004(13) 0.0025(13) 0.0005(12)
C2 0.0296(15) 0.0370(17) 0.0416(19) 0.0054(14) 0.0018(14) -0.0015(13)
C3 0.0301(15) 0.0466(19) 0.0319(17) 0.0016(14) 0.0060(13) -0.0041(13)
C4 0.0283(14) 0.0331(16) 0.0318(16) -0.0028(12) 0.0051(12) -0.0044(12)
O6 0.0411(13) 0.0396(13) 0.0267(11) 0.0005(9) 0.0089(10) 0.0070(10)
O5 0.0575(18) 0.0278(13) 0.0324(13) 0.0000(9) 0.0096(12) 0.0013(10)
C5 0.0316(15) 0.0395(17) 0.0295(15) -0.0013(13) 0.0063(12) -0.0026(13)
C6 0.060(2) 0.0391(19) 0.0308(17) -0.0018(14) 0.0108(17) 0.0050(16)
O2W 0.057(5) 0.060(5) 0.024(3) 0.000 0.001(3) 0.000

loop_
_atom_type_symbol
_atom_type_description
_atom_type_scat_dispersion_real
_atom_type_scat_dispersion_imag
_atom_type_scat_source
C C 0.0033 0.0016 'International Tables Vol C Tables 4.2.6.8 and 6.1.1.4'
H H 0.0000 0.0000 'International Tables Vol C Tables 4.2.6.8 and 6.1.1.4'
O O 0.0106 0.0060 'International Tables Vol C Tables 4.2.6.8 and 6.1.1.4'
Pr Pr -0.2180 2.8214 'International Tables Vol C Tables 4.2.6.8 and 6.1.1.4'

loop_
_geom_angle_atom_site_label_1
_geom_angle_atom_site_label_2
_geom_angle_atom_site_label_3
_geom_angle
_geom_angle_site_symmetry_1
_geom_angle_site_symmetry_3
O2 Pr O6 75.53(10) 4_545 .
O2 Pr O4 77.03(9) 4_545 7_655
O6 Pr O4 69.64(9) . 7_655
O2 Pr O1 143.41(10) 4_545 .
O6 Pr O1 74.13(10) . .
O4 Pr O1 73.60(10) 7_655 .
O2 Pr O6 130.99(9) 4_545 4
O6 Pr O6 152.68(3) . 4
O4 Pr O6 106.34(8) 7_655 4
O1 Pr O6 78.82(9) . 4
O2 Pr O5 86.99(10) 4_545 4
O6 Pr O5 140.28(8) . 4
O4 Pr O5 71.80(9) 7_655 4
O1 Pr O5 103.77(11) . 4
O6 Pr O5 51.09(8) 4 4
O2 Pr O1W 74.12(10) 4_545 .
O6 Pr O1W 134.36(9) . .
O4 Pr O1W 133.02(10) 7_655 .
O1 Pr O1W 142.47(9) . .
O6 Pr O1W 68.90(9) 4 .
O5 Pr O1W 70.43(10) 4 .
O2 Pr O3 83.56(10) 4_545 6_565
O6 Pr O3 70.53(9) . 6_565
O4 Pr O3 138.86(8) 7_655 6_565
O1 Pr O3 104.84(11) . 6_565
O6 Pr O3 113.73(8) 4 6_565
O5 Pr O3 143.32(10) 4 6_565
O1W Pr O3 72.89(10) . 6_565
O2 Pr O4 127.82(9) 4_545 6_565
O6 Pr O4 104.12(8) . 6_565
O4 Pr O4 153.23(3) 7_655 6_565
O1 Pr O4 79.65(9) . 6_565
O6 Pr O4 66.73(9) 4 6_565
O5 Pr O4 114.64(8) 4 6_565
O1W Pr O4 70.50(9) . 6_565
O3 Pr O4 50.15(8) 6_565 6_565
O2 Pr C5 108.40(10) 4_545 4
O6 Pr C5 157.82(9) . 4
O4 Pr C5 89.66(9) 7_655 4
O1 Pr C5 92.86(10) . 4
O6 Pr C5 26.10(9) 4 4
O5 Pr C5 25.06(9) 4 4
O1W Pr C5 65.98(9) . 4
O3 Pr C5 131.10(9) 6_565 4
O4 Pr C5 90.71(9) 6_565 4
O2 Pr C4 105.84(10) 4_545 6_565
O6 Pr C4 87.01(9) . 6_565
O4 Pr C4 155.21(8) 7_655 6_565
O1 Pr C4 92.54(10) . 6_565
O6 Pr C4 90.46(9) 4 6_565
O5 Pr C4 132.43(9) 4 6_565
O1W Pr C4 69.73(9) . 6_565
O3 Pr C4 24.83(9) 6_565 6_565
O4 Pr C4 25.31(8) 6_565 6_565
C5 Pr C4 111.90(10) 4 6_565
O2 Pr Pr 147.28(7) 4_545 4
O6 Pr Pr 127.91(6) . 4
O4 Pr Pr 129.25(6) 7_655 4
O1 Pr Pr 69.24(7) . 4
O6 Pr Pr 33.85(6) 4 4
O5 Pr Pr 84.74(5) 4 4
O1W Pr Pr 73.28(7) . 4
O3 Pr Pr 84.41(6) 6_565 4
O4 Pr Pr 34.49(5) 6_565 4
C5 Pr Pr 59.68(7) 4 4
C4 Pr Pr 59.65(7) 6_565 4
C1 O1 Pr 133.1(2) . .
C1 O2 Pr 147.5(2) . 4
C4 O3 Pr 96.8(2) . 6_665
C4 O4 Pr 155.7(2) . 7_655
C4 O4 Pr 94.2(2) . 6_665
Pr O4 Pr 108.95(9) 7_655 6_665
O2 C1 O1 125.1(3) . .
O2 C1 C2 117.9(3) . .
O1 C1 C2 117.0(3) . .
C1 C2 C3 114.5(3) . .
C4 C3 C2 113.2(3) . .
O3 C4 O4 118.9(3) . .
O3 C4 C3 121.2(3) . .
O4 C4 C3 119.9(3) . .
O3 C4 Pr 58.35(18) . 6_665
O4 C4 Pr 60.54(18) . 6_665
C3 C4 Pr 178.1(2) . 6_665
C5 O6 Pr 152.5(2) . .
C5 O6 Pr 94.2(2) . 4_545
Pr O6 Pr 111.37(9) . 4_545
C5 O5 Pr 95.0(2) . 4_545
O5 C5 O6 119.4(3) . .
O5 C5 C6 122.1(3) . .
O6 C5 C6 118.6(3) . .
O5 C5 Pr 59.91(19) . 4_545
O6 C5 Pr 59.73(17) . 4_545
C6 C5 Pr 174.8(3) . 4_545
C6 C6 C5 114.1(4) 5_656 .

loop_
_geom_bond_atom_site_label_1
_geom_bond_atom_site_label_2
_geom_bond_distance
_geom_bond_site_symmetry_2
Pr O2 2.381(3) 4_545
Pr O6 2.474(3) .
Pr O4 2.476(2) 7_655
Pr O1 2.504(3) .
Pr O6 2.533(2) 4
Pr O5 2.541(3) 4
Pr O1W 2.556(3) .
Pr O3 2.558(3) 6_565
Pr O4 2.605(3) 6_565
Pr C5 2.925(3) 4
Pr C4 2.984(3) 6_565
Pr Pr 4.1356(10) 4
O1 C1 1.279(4) .
O2 C1 1.253(4) .
O2 Pr 2.381(3) 4
O3 C4 1.262(4) .
O3 Pr 2.558(3) 6_665
O4 C4 1.279(4) .
O4 Pr 2.476(2) 7_655
O4 Pr 2.605(3) 6_665
C1 C2 1.518(5) .
C2 C3 1.542(5) .
C3 C4 1.506(5) .
C4 Pr 2.984(3) 6_665
O6 C5 1.290(4) .
O6 Pr 2.533(2) 4_545
O5 C5 1.244(4) .
O5 Pr 2.541(3) 4_545
C5 C6 1.497(5) .
C5 Pr 2.925(3) 4_545
C6 C6 1.491(7) 5_656

loop_
_geom_torsion_atom_site_label_1
_geom_torsion_atom_site_label_2
_geom_torsion_atom_site_label_3
_geom_torsion_atom_site_label_4
_geom_torsion
_geom_torsion_site_symmetry_1
_geom_torsion_site_symmetry_3
_geom_torsion_site_symmetry_4
O2 Pr O1 C1 -175.4(3) 4_545 . .
O6 Pr O1 C1 -140.4(4) . . .
O4 Pr O1 C1 146.7(4) 7_655 . .
O6 Pr O1 C1 35.7(3) 4 . .
O5 Pr O1 C1 80.7(4) 4 . .
O1W Pr O1 C1 5.0(5) . . .
O3 Pr O1 C1 -76.1(4) 6_565 . .
O4 Pr O1 C1 -32.3(3) 6_565 . .
C5 Pr O1 C1 57.9(4) 4 . .
C4 Pr O1 C1 -54.2(4) 6_565 . .
Pr Pr O1 C1 1.9(3) 4 . .
Pr O2 C1 O1 5.7(8) 4 . .
Pr O2 C1 C2 -174.5(3) 4 . .
Pr O1 C1 O2 -4.3(6) . . .
Pr O1 C1 C2 175.9(3) . . .
O2 C1 C2 C3 2.3(5) . . .
O1 C1 C2 C3 -177.9(3) . . .
C1 C2 C3 C4 -72.6(4) . . .
Pr O3 C4 O4 0.0(3) 6_665 . .
Pr O3 C4 C3 177.8(3) 6_665 . .
Pr O4 C4 O3 -162.1(4) 7_655 . .
Pr O4 C4 O3 0.0(3) 6_665 . .
Pr O4 C4 C3 20.1(7) 7_655 . .
Pr O4 C4 C3 -177.8(3) 6_665 . .
Pr O4 C4 Pr -162.1(6) 7_655 . 6_665
C2 C3 C4 O3 116.4(4) . . .
C2 C3 C4 O4 -65.8(4) . . .
C2 C3 C4 Pr -167(7) . . 6_665
O2 Pr O6 C5 -136.6(5) 4_545 . .
O4 Pr O6 C5 142.2(5) 7_655 . .
O1 Pr O6 C5 64.2(5) . . .
O6 Pr O6 C5 55.9(5) 4 . .
O5 Pr O6 C5 156.7(4) 4 . .
O1W Pr O6 C5 -86.9(5) . . .
O3 Pr O6 C5 -48.4(5) 6_565 . .
O4 Pr O6 C5 -10.5(5) 6_565 . .
C5 Pr O6 C5 120.1(4) 4 . .
C4 Pr O6 C5 -29.3(5) 6_565 . .
Pr Pr O6 C5 17.7(5) 4 . .
O2 Pr O6 Pr 66.68(11) 4_545 . 4_545
O4 Pr O6 Pr -14.61(10) 7_655 . 4_545
O1 Pr O6 Pr -92.62(12) . . 4_545
O6 Pr O6 Pr -100.91(18) 4 . 4_545
O5 Pr O6 Pr 0.0(2) 4 . 4_545
O1W Pr O6 Pr 116.31(12) . . 4_545
O3 Pr O6 Pr 154.86(13) 6_565 . 4_545
O4 Pr O6 Pr -167.31(9) 6_565 . 4_545
C5 Pr O6 Pr -36.7(3) 4 . 4_545
C4 Pr O6 Pr 173.88(11) 6_565 . 4_545
Pr Pr O6 Pr -139.11(6) 4 . 4_545
Pr O5 C5 O6 5.8(3) 4_545 . .
Pr O5 C5 C6 -174.4(3) 4_545 . .
Pr O6 C5 O5 -164.2(3) . . .
Pr O6 C5 O5 -5.8(3) 4_545 . .
Pr O6 C5 C6 16.0(7) . . .
Pr O6 C5 C6 174.4(3) 4_545 . .
Pr O6 C5 Pr -158.4(5) . . 4_545
O5 C5 C6 C6 -4.3(7) . . 5_656
O6 C5 C6 C6 175.5(4) . . 5_656
Pr C5 C6 C6 -115(3) 4_545 . 5_656
C5 C6 C6 C5 180.000(1) . 5_656 5_656
